data_7209788
loop_
_publ_author_name
'Zhang, Zhe'
'Yang, Jin'
'Liu, Ying-Ying'
'Ma, Jian-Fang'

_publ_section_title
;
 Five polyoxometalate-based inorganic--organic hybrid compounds
 constructed by a multidentate N-donor ligand: syntheses, structures,
 electrochemistry, and photocatalysis properties
;
_journal_issue 19
_journal_name_full CrystEngComm
_journal_page_first 3843
_journal_paper_doi 10.1039/c3ce40210j
_journal_volume 15
_journal_year 2013
_chemical_formula_moiety 'C24 H40 Co2 Mo8 N18 O34'
_chemical_formula_sum 'C24 H40 Co2 Mo8 N18 O34'
_chemical_formula_weight 2010.12
_chemical_name_systematic
;
?
;
_space_group_IT_number 2
_symmetry_cell_setting triclinic
_symmetry_space_group_name_Hall '-P 1'
_symmetry_space_group_name_H-M 'P -1'
_atom_sites_solution_hydrogens geom
_atom_sites_solution_primary direct
_atom_sites_solution_secondary difmap
_audit_creation_method SHELXL-97
_cell_angle_alpha 87.135(6)
_cell_angle_beta 72.428(6)
_cell_angle_gamma 66.412(7)
_cell_formula_units_Z 1
_cell_length_a 10.5490(7)
_cell_length_b 10.8420(7)
_cell_length_c 13.8000(9)
_cell_measurement_reflns_used 3029
_cell_measurement_temperature 293(2)
_cell_measurement_theta_max 29.1058
_cell_measurement_theta_min 3.1008
_cell_volume 1374.43(18)
_computing_cell_refinement CrysAlis
_computing_data_collection 'CrysAlis (Oxford Diffraction, 2006)'
_computing_data_reduction CrysAlis
_computing_structure_refinement 'SHELXS-97 (Sheldrick, 1997)'
_computing_structure_solution 'SHELXS-97 (Sheldrick, 1997)'
_diffrn_ambient_temperature 293(2)
_diffrn_detector_area_resol_mean 10.0
_diffrn_measured_fraction_theta_full 0.996
_diffrn_measured_fraction_theta_max 0.996
_diffrn_measurement_device_type 'Oxford Diffraction Gemini R Ultra'
_diffrn_measurement_method '\w scan'
_diffrn_radiation_monochromator graphite
_diffrn_radiation_source 'fine-focus sealed tube'
_diffrn_radiation_type MoK\a
_diffrn_radiation_wavelength 0.71069
_diffrn_reflns_av_R_equivalents 0.0337
_diffrn_reflns_av_sigmaI/netI 0.0582
_diffrn_reflns_limit_h_max 12
_diffrn_reflns_limit_h_min -12
_diffrn_reflns_limit_k_max 13
_diffrn_reflns_limit_k_min -12
_diffrn_reflns_limit_l_max 14
_diffrn_reflns_limit_l_min -16
_diffrn_reflns_number 8753
_diffrn_reflns_theta_full 25.34
_diffrn_reflns_theta_max 25.34
_diffrn_reflns_theta_min 3.11
_exptl_absorpt_coefficient_mu 2.458
_exptl_absorpt_correction_T_max 0.7094
_exptl_absorpt_correction_T_min 0.6264
_exptl_absorpt_correction_type multi-scan
_exptl_absorpt_process_details
;
CrysAlis (Oxford Diffraction, 2006)
;
_exptl_crystal_colour pink
_exptl_crystal_density_diffrn 2.429
_exptl_crystal_density_method 'not measured'
_exptl_crystal_description block
_exptl_crystal_F_000 972
_exptl_crystal_size_max 0.21
_exptl_crystal_size_mid 0.17
_exptl_crystal_size_min 0.15
_refine_diff_density_max 0.743
_refine_diff_density_min -0.838
_refine_diff_density_rms 0.137
_refine_ls_extinction_method none
_refine_ls_goodness_of_fit_ref 1.026
_refine_ls_hydrogen_treatment constr
_refine_ls_matrix_type full
_refine_ls_number_parameters 424
_refine_ls_number_reflns 5015
_refine_ls_number_restraints 54
_refine_ls_restrained_S_all 1.041
_refine_ls_R_factor_all 0.0572
_refine_ls_R_factor_gt 0.0379
_refine_ls_shift/su_max 0.001
_refine_ls_shift/su_mean 0.000
_refine_ls_structure_factor_coef Fsqd
_refine_ls_weighting_details 'calc w=1/[\s^2^(Fo^2^)+(0.0346P)^2^+0.8816P] where P=(Fo^2^+2Fc^2^)/3'
_refine_ls_weighting_scheme calc
_refine_ls_wR_factor_gt 0.0823
_refine_ls_wR_factor_ref 0.0908
_reflns_number_gt 3838
_reflns_number_total 5015
_reflns_threshold_expression >2\s(I)
_cod_data_source_file c3ce40210j.txt
_cod_data_source_block Compound-4
_cod_depositor_comments
;
The following automatic conversions were performed:

'_symmetry_cell_setting' value 'Triclinic' changed to 'triclinic'
according to /home/saulius/struct/CIF-dictionaries/cif_core.dic
dictionary named 'cif_core.dic' version 2.4.2 from 2011-04-26.

Automatic conversion script
Id: cif_fix_values 1891 2012-01-12 08:04:46Z andrius 
;
_cod_original_sg_symbol_Hall '-P 1 '
_cod_original_sg_symbol_H-M p-1
_cod_database_code 7209788

loop_
_symmetry_equiv_pos_as_xyz
'x, y, z'
'-x, -y, -z'

loop_
_atom_site_label
_atom_site_type_symbol
_atom_site_fract_x
_atom_site_fract_y
_atom_site_fract_z
_atom_site_U_iso_or_equiv
_atom_site_adp_type
_atom_site_occupancy
_atom_site_symmetry_multiplicity
_atom_site_calc_flag
_atom_site_refinement_flags
Co1 Co 0.49638(9) 0.68178(8) -0.15793(6) 0.0210(2) Uani 1 1 d .
Mo1 Mo 0.02505(5) 0.50140(5) -0.13399(3) 0.01696(13) Uani 1 1 d .
Mo2 Mo 0.32442(6) 0.20912(5) -0.13127(4) 0.02374(15) Uani 1 1 d .
Mo3 Mo 0.01004(6) 0.22915(5) 0.01750(4) 0.02171(14) Uani 1 1 d .
Mo4 Mo 0.28144(5) 0.48368(5) -0.01517(4) 0.01725(13) Uani 1 1 d .
C1 C 0.5934(8) 1.4149(7) -0.2947(5) 0.0419(18) Uani 1 1 d .
H1 H 0.5014 1.4136 -0.2742 0.050 Uiso 1 1 calc R
C2 C 0.7675(11) 1.4712(10) -0.3167(8) 0.075(2) Uani 1 1 d U
C3 C 0.7124(7) 1.2172(6) -0.4270(5) 0.0290(15) Uani 1 1 d .
H3A H 0.6820 1.2548 -0.4855 0.035 Uiso 1 1 calc R
H3B H 0.6453 1.1792 -0.3881 0.035 Uiso 1 1 calc R
C4 C 0.8625(6) 1.1068(5) -0.4634(4) 0.0154(12) Uani 1 1 d .
C5 C 0.9095(6) 0.9998(6) -0.4022(4) 0.0186(12) Uani 1 1 d .
C6 C 1.0443(6) 0.8946(5) -0.4395(4) 0.0183(12) Uani 1 1 d .
C7 C 1.0920(7) 0.7775(6) -0.3746(5) 0.0274(14) Uani 1 1 d .
H7A H 1.0068 0.7712 -0.3262 0.033 Uiso 1 1 calc R
H7B H 1.1459 0.6939 -0.4181 0.033 Uiso 1 1 calc R
C8 C 1.2552(9) 0.8930(7) -0.2340(6) 0.0450(19) Uani 1 1 d .
H8 H 1.2657 0.9597 -0.2014 0.054 Uiso 1 1 calc R
C9 C 1.2889(7) 0.7010(6) -0.2886(5) 0.0318(15) Uani 1 1 d .
H9 H 1.3230 0.6085 -0.3037 0.038 Uiso 1 1 calc R
C10 C 0.8106(7) 1.0016(6) -0.2958(4) 0.0267(14) Uani 1 1 d .
H10A H 0.8677 0.9735 -0.2490 0.032 Uiso 1 1 calc R
H10B H 0.7387 1.0930 -0.2733 0.032 Uiso 1 1 calc R
C11 C 0.6779(7) 0.8552(6) -0.2135(4) 0.0261(14) Uani 1 1 d .
H11 H 0.6826 0.8614 -0.1478 0.031 Uiso 1 1 calc R
C12 C 0.6329(9) 0.8104(8) -0.3415(5) 0.044(2) Uani 1 1 d .
H12 H 0.5965 0.7757 -0.3818 0.053 Uiso 1 1 calc R
N1 N 0.6128(6) 0.7900(5) -0.2423(4) 0.0266(12) Uani 1 1 d .
N2 N 0.7368(6) 0.9121(5) -0.2935(4) 0.0252(12) Uani 1 1 d .
N3 N 0.7078(7) 0.8832(7) -0.3768(4) 0.0459(17) Uani 1 1 d .
N4 N 1.3381(6) 0.7571(5) -0.2343(4) 0.0249(12) Uani 1 1 d .
N5 N 1.1836(6) 0.7949(5) -0.3191(4) 0.0283(12) Uani 1 1 d .
N6 N 1.1609(8) 0.9199(5) -0.2836(5) 0.0470(17) Uani 1 1 d .
N7 N 0.6227(7) 1.5051(5) -0.2581(4) 0.0367(13) Uani 1 1 d U
N8 N 0.7050(6) 1.3260(6) -0.3631(4) 0.0374(14) Uani 1 1 d .
N9 N 0.8201(10) 1.3681(9) -0.3869(7) 0.060(2) Uani 0.80 1 d PU
N9A N 0.822(4) 1.312(3) -0.331(2) 0.049(8) Uani 0.20 1 d PU
O1 O -0.1033(5) 0.1584(4) 0.0090(3) 0.0344(11) Uani 1 1 d .
O2 O -0.1291(4) 0.3969(4) 0.1077(3) 0.0183(8) Uani 1 1 d .
O3 O 0.0902(5) 0.1449(4) 0.1043(3) 0.0362(11) Uani 1 1 d .
O4 O -0.0556(5) 0.5963(4) -0.2164(3) 0.0281(10) Uani 1 1 d .
O5 O -0.1236(4) 0.6156(4) 0.0051(3) 0.0179(8) Uani 1 1 d .
O6 O 0.4367(5) 0.1257(4) -0.2455(4) 0.0414(12) Uani 1 1 d .
O8 O 0.3775(4) 0.3598(4) -0.1301(3) 0.0236(9) Uani 1 1 d .
O9 O 0.3548(4) 0.3907(4) 0.0738(3) 0.0219(9) Uani 1 1 d .
O10 O 0.3697(4) 0.5883(4) -0.0536(3) 0.0252(10) Uani 1 1 d .
O11 O 0.0936(4) 0.6020(4) 0.0822(3) 0.0194(9) Uani 1 1 d .
O12 O 0.1772(5) 0.3687(4) -0.2095(3) 0.0255(9) Uani 1 1 d .
O13 O 0.1645(5) 0.1591(4) -0.1060(3) 0.0271(10) Uani 1 1 d .
O14 O 0.4023(5) 0.1207(4) -0.0438(4) 0.0388(12) Uani 1 1 d .
O1W O 0.3776(5) 0.8460(4) -0.0450(3) 0.0330(11) Uani 1 1 d .
O2W O 0.433(2) 0.157(2) -0.4508(14) 0.157(7) Uani 0.50 1 d PU
O3W O 0.149(2) 0.1970(19) -0.3949(12) 0.184(7) Uani 0.70 1 d P
O4W O 0.339(3) 0.406(3) -0.4227(16) 0.130(10) Uani 0.40 1 d P
O4WA O 0.394(2) 0.451(2) -0.4646(15) 0.154(7) Uani 0.60 1 d PU
O5W O -0.074(3) 0.201(3) -0.236(2) 0.112(9) Uani 0.30 1 d PU
O6W O 0.097(3) 0.441(3) -0.4468(17) 0.217(12) Uani 0.50 1 d P

loop_
_atom_site_aniso_label
_atom_site_aniso_U_11
_atom_site_aniso_U_22
_atom_site_aniso_U_33
_atom_site_aniso_U_23
_atom_site_aniso_U_13
_atom_site_aniso_U_12
Co1 0.0204(5) 0.0203(4) 0.0250(4) 0.0046(3) -0.0095(4) -0.0094(4)
Mo1 0.0143(3) 0.0195(3) 0.0174(3) 0.0044(2) -0.0053(2) -0.0072(2)
Mo2 0.0169(3) 0.0187(3) 0.0310(3) -0.0010(2) -0.0059(2) -0.0034(2)
Mo3 0.0184(3) 0.0164(3) 0.0289(3) 0.0049(2) -0.0072(2) -0.0061(2)
Mo4 0.0127(3) 0.0172(3) 0.0234(3) 0.0053(2) -0.0072(2) -0.0069(2)
C1 0.031(4) 0.037(4) 0.046(4) -0.010(4) 0.000(4) -0.010(4)
C2 0.058(5) 0.067(4) 0.089(5) -0.027(4) -0.012(4) -0.018(4)
C3 0.029(4) 0.024(3) 0.032(3) -0.005(3) -0.008(3) -0.009(3)
C4 0.015(3) 0.017(3) 0.018(3) 0.002(2) -0.009(2) -0.007(2)
C5 0.017(3) 0.022(3) 0.018(3) -0.004(2) -0.002(2) -0.011(3)
C6 0.018(3) 0.019(3) 0.021(3) 0.006(2) -0.009(3) -0.009(3)
C7 0.031(4) 0.026(3) 0.029(3) 0.006(3) -0.015(3) -0.012(3)
C8 0.055(5) 0.041(4) 0.052(5) -0.001(4) -0.033(4) -0.020(4)
C9 0.029(4) 0.024(3) 0.039(4) 0.004(3) -0.013(3) -0.005(3)
C10 0.029(4) 0.027(3) 0.022(3) 0.006(3) -0.003(3) -0.013(3)
C11 0.021(4) 0.030(3) 0.022(3) 0.006(3) -0.004(3) -0.009(3)
C12 0.058(6) 0.066(5) 0.034(4) 0.014(4) -0.022(4) -0.045(5)
N1 0.021(3) 0.033(3) 0.026(3) 0.006(2) -0.008(2) -0.011(3)
N2 0.022(3) 0.031(3) 0.023(3) 0.006(2) -0.005(2) -0.013(3)
N3 0.057(5) 0.074(4) 0.027(3) 0.010(3) -0.015(3) -0.045(4)
N4 0.024(3) 0.026(3) 0.029(3) 0.004(2) -0.015(2) -0.010(3)
N5 0.028(3) 0.027(3) 0.032(3) 0.005(2) -0.013(3) -0.011(3)
N6 0.063(5) 0.026(3) 0.060(4) 0.006(3) -0.037(4) -0.013(3)
N7 0.039(3) 0.032(3) 0.041(3) 0.000(3) -0.016(3) -0.013(3)
N8 0.024(3) 0.040(3) 0.043(3) -0.003(3) -0.005(3) -0.011(3)
N9 0.059(2) 0.060(2) 0.062(2) 0.0027(10) -0.0177(11) -0.0252(13)
N9A 0.049(8) 0.049(8) 0.049(8) 0.0036(12) -0.015(3) -0.020(3)
O1 0.030(3) 0.027(2) 0.050(3) 0.006(2) -0.013(2) -0.015(2)
O2 0.014(2) 0.022(2) 0.0205(19) 0.0056(17) -0.0043(17) -0.0094(18)
O3 0.040(3) 0.032(2) 0.042(3) 0.017(2) -0.021(2) -0.015(2)
O4 0.027(3) 0.035(2) 0.026(2) 0.015(2) -0.012(2) -0.015(2)
O5 0.013(2) 0.0176(19) 0.022(2) 0.0064(17) -0.0057(17) -0.0059(17)
O6 0.025(3) 0.035(3) 0.049(3) -0.015(2) -0.001(2) -0.002(2)
O8 0.017(2) 0.024(2) 0.027(2) -0.0011(18) -0.0017(18) -0.0080(19)
O9 0.016(2) 0.025(2) 0.024(2) 0.0049(18) -0.0091(18) -0.0060(19)
O10 0.019(2) 0.024(2) 0.036(2) 0.0098(19) -0.009(2) -0.013(2)
O11 0.017(2) 0.019(2) 0.025(2) 0.0015(17) -0.0097(18) -0.0072(18)
O12 0.022(2) 0.027(2) 0.024(2) 0.0010(18) -0.0054(19) -0.008(2)
O13 0.023(3) 0.018(2) 0.036(2) -0.0063(19) -0.005(2) -0.006(2)
O14 0.038(3) 0.032(3) 0.052(3) 0.013(2) -0.027(2) -0.011(2)
O1W 0.030(3) 0.028(2) 0.042(3) -0.002(2) -0.014(2) -0.011(2)
O2W 0.162(11) 0.206(12) 0.122(10) 0.012(8) -0.087(9) -0.062(8)
O3W 0.161(17) 0.221(18) 0.141(13) -0.039(12) -0.033(12) -0.052(15)
O4W 0.13(2) 0.17(2) 0.080(15) 0.032(15) -0.005(14) -0.07(2)
O4WA 0.151(11) 0.159(11) 0.126(10) 0.009(8) -0.074(8) -0.013(8)
O5W 0.125(13) 0.099(11) 0.114(12) -0.009(8) -0.054(9) -0.034(9)
O6W 0.18(3) 0.27(3) 0.15(2) -0.03(2) 0.026(18) -0.08(3)

loop_
_atom_type_symbol
_atom_type_description
_atom_type_scat_dispersion_real
_atom_type_scat_dispersion_imag
_atom_type_scat_source
C C 0.0033 0.0016 'International Tables Vol C Tables 4.2.6.8 and 6.1.1.4'
H H 0.0000 0.0000 'International Tables Vol C Tables 4.2.6.8 and 6.1.1.4'
N N 0.0061 0.0033 'International Tables Vol C Tables 4.2.6.8 and 6.1.1.4'
O O 0.0106 0.0060 'International Tables Vol C Tables 4.2.6.8 and 6.1.1.4'
Co Co 0.3494 0.9721 'International Tables Vol C Tables 4.2.6.8 and 6.1.1.4'
Mo Mo -1.6832 0.6857 'International Tables Vol C Tables 4.2.6.8 and 6.1.1.4'

loop_
_geom_angle_atom_site_label_1
_geom_angle_atom_site_label_2
_geom_angle_atom_site_label_3
_geom_angle
_geom_angle_site_symmetry_1
_geom_angle_site_symmetry_3
N1 Co1 N4 92.11(19) . 1_455
N1 Co1 O9 90.02(17) . 2_665
N4 Co1 O9 176.81(18) 1_455 2_665
N1 Co1 N7 93.5(2) . 1_545
N4 Co1 N7 93.9(2) 1_455 1_545
O9 Co1 N7 88.38(19) 2_665 1_545
N1 Co1 O1W 89.62(18) . .
N4 Co1 O1W 91.43(19) 1_455 .
O9 Co1 O1W 86.20(16) 2_665 .
N7 Co1 O1W 173.76(19) 1_545 .
N1 Co1 O10 172.30(18) . .
N4 Co1 O10 90.76(17) 1_455 .
O9 Co1 O10 86.84(15) 2_665 .
N7 Co1 O10 93.45(18) 1_545 .
O1W Co1 O10 83.16(16) . .
O4 Mo1 O12 105.15(19) . .
O4 Mo1 O2 101.39(17) . 2_565
O12 Mo1 O2 96.41(17) . 2_565
O4 Mo1 O11 102.03(17) . 2_565
O12 Mo1 O11 96.63(17) . 2_565
O2 Mo1 O11 149.10(15) 2_565 2_565
O4 Mo1 O5 99.07(18) . .
O12 Mo1 O5 155.77(16) . .
O2 Mo1 O5 79.13(14) 2_565 .
O11 Mo1 O5 77.51(14) 2_565 .
O4 Mo1 O5 174.49(18) . 2_565
O12 Mo1 O5 80.27(16) . 2_565
O2 Mo1 O5 76.74(13) 2_565 2_565
O11 Mo1 O5 78.03(14) 2_565 2_565
O5 Mo1 O5 75.52(15) . 2_565
O4 Mo1 Mo4 91.39(14) . 2_565
O12 Mo1 Mo4 132.10(12) . 2_565
O2 Mo1 Mo4 124.39(11) 2_565 2_565
O11 Mo1 Mo4 35.51(11) 2_565 2_565
O5 Mo1 Mo4 45.32(9) . 2_565
O5 Mo1 Mo4 85.54(9) 2_565 2_565
O6 Mo2 O14 105.1(2) . .
O6 Mo2 O13 103.5(2) . .
O14 Mo2 O13 99.8(2) . .
O6 Mo2 O8 101.62(19) . .
O14 Mo2 O8 98.03(19) . .
O13 Mo2 O8 144.02(17) . .
O6 Mo2 O12 90.81(19) . .
O14 Mo2 O12 163.9(2) . .
O13 Mo2 O12 77.82(16) . .
O8 Mo2 O12 76.44(16) . .
O6 Mo2 O5 160.15(19) . 2_565
O14 Mo2 O5 94.55(19) . 2_565
O13 Mo2 O5 75.06(14) . 2_565
O8 Mo2 O5 72.60(14) . 2_565
O12 Mo2 O5 69.44(13) . 2_565
O1 Mo3 O3 105.8(2) . .
O1 Mo3 O13 102.2(2) . .
O3 Mo3 O13 101.4(2) . .
O1 Mo3 O2 101.27(19) . .
O3 Mo3 O2 97.10(19) . .
O13 Mo3 O2 144.75(15) . .
O1 Mo3 O11 88.52(17) . 2_565
O3 Mo3 O11 163.15(17) . 2_565
O13 Mo3 O11 83.79(16) . 2_565
O2 Mo3 O11 70.85(14) . 2_565
O1 Mo3 O5 159.73(17) . 2_565
O3 Mo3 O5 94.20(17) . 2_565
O13 Mo3 O5 76.75(14) . 2_565
O2 Mo3 O5 72.18(13) . 2_565
O11 Mo3 O5 71.21(12) 2_565 2_565
O10 Mo4 O9 105.45(18) . .
O10 Mo4 O8 97.91(18) . .
O9 Mo4 O8 101.33(18) . .
O10 Mo4 O11 103.49(17) . .
O9 Mo4 O11 96.61(17) . .
O8 Mo4 O11 147.20(16) . .
O10 Mo4 O5 159.42(16) . 2_565
O9 Mo4 O5 95.13(15) . 2_565
O8 Mo4 O5 77.69(15) . 2_565
O11 Mo4 O5 73.52(14) . 2_565
O10 Mo4 O2 87.15(16) . 2_565
O9 Mo4 O2 165.02(15) . 2_565
O8 Mo4 O2 84.54(16) . 2_565
O11 Mo4 O2 72.15(14) . 2_565
O5 Mo4 O2 72.48(12) 2_565 2_565
O10 Mo4 Mo1 138.61(14) . 2_565
O9 Mo4 Mo1 85.79(13) . 2_565
O8 Mo4 Mo1 119.17(11) . 2_565
O11 Mo4 Mo1 35.13(10) . 2_565
O5 Mo4 Mo1 41.50(9) 2_565 2_565
O2 Mo4 Mo1 79.34(9) 2_565 2_565
N7 C1 N8 113.9(7) . .
N7 C1 H1 123.0 . .
N8 C1 H1 123.0 . .
N9 C2 N7 113.9(8) . .
N7 C2 N9A 99.9(14) . .
N8 C3 C4 112.5(5) . .
N8 C3 H3A 109.1 . .
C4 C3 H3A 109.1 . .
N8 C3 H3B 109.1 . .
C4 C3 H3B 109.1 . .
H3A C3 H3B 107.8 . .
C6 C4 C5 119.0(5) 2_774 .
C6 C4 C3 120.3(5) 2_774 .
C5 C4 C3 120.7(5) . .
C6 C5 C4 119.9(5) . .
C6 C5 C10 120.6(5) . .
C4 C5 C10 119.5(5) . .
C5 C6 C4 121.1(5) . 2_774
C5 C6 C7 119.6(5) . .
C4 C6 C7 119.3(5) 2_774 .
N5 C7 C6 111.4(4) . .
N5 C7 H7A 109.3 . .
C6 C7 H7A 109.3 . .
N5 C7 H7B 109.3 . .
C6 C7 H7B 109.3 . .
H7A C7 H7B 108.0 . .
N6 C8 N4 114.2(6) . .
N6 C8 H8 122.9 . .
N4 C8 H8 122.9 . .
N4 C9 N5 110.8(6) . .
N4 C9 H9 124.6 . .
N5 C9 H9 124.6 . .
N2 C10 C5 111.5(5) . .
N2 C10 H10A 109.3 . .
C5 C10 H10A 109.3 . .
N2 C10 H10B 109.3 . .
C5 C10 H10B 109.3 . .
H10A C10 H10B 108.0 . .
N1 C11 N2 109.5(5) . .
N1 C11 H11 125.2 . .
N2 C11 H11 125.2 . .
N3 C12 N1 114.6(6) . .
N3 C12 H12 122.7 . .
N1 C12 H12 122.7 . .
C11 N1 C12 104.0(5) . .
C11 N1 Co1 130.2(4) . .
C12 N1 Co1 125.8(4) . .
C11 N2 N3 109.2(5) . .
C11 N2 C10 128.8(5) . .
N3 N2 C10 121.8(4) . .
C12 N3 N2 102.7(5) . .
C9 N4 C8 102.6(5) . .
C9 N4 Co1 134.3(4) . 1_655
C8 N4 Co1 123.0(4) . 1_655
C9 N5 N6 109.3(5) . .
C9 N5 C7 129.2(5) . .
N6 N5 C7 121.4(5) . .
C8 N6 N5 103.1(5) . .
C1 N7 C2 101.6(6) . .
C1 N7 Co1 134.2(5) . 1_565
C2 N7 Co1 123.5(5) . 1_565
C1 N8 N9A 103.5(14) . .
C1 N8 N9 108.3(6) . .
C1 N8 C3 129.9(6) . .
N9A N8 C3 120.9(14) . .
N9 N8 C3 120.3(6) . .
N9A N9 C2 86(2) . .
N9A N9 N8 69(2) . .
C2 N9 N8 101.5(8) . .
N9 N9A N8 71(2) . .
N9 N9A C2 57.3(17) . .
N8 N9A C2 91(2) . .
Mo1 O2 Mo3 110.25(18) 2_565 .
Mo1 O2 Mo4 110.68(15) 2_565 2_565
Mo3 O2 Mo4 104.07(16) . 2_565
Mo1 O5 Mo4 93.18(14) . 2_565
Mo1 O5 Mo1 104.48(15) . 2_565
Mo4 O5 Mo1 97.11(12) 2_565 2_565
Mo1 O5 Mo3 91.44(13) . 2_565
Mo4 O5 Mo3 164.13(18) 2_565 2_565
Mo1 O5 Mo3 96.41(13) 2_565 2_565
Mo1 O5 Mo2 163.61(17) . 2_565
Mo4 O5 Mo2 86.68(12) 2_565 2_565
Mo1 O5 Mo2 91.78(12) 2_565 2_565
Mo3 O5 Mo2 84.63(11) 2_565 2_565
Mo4 O8 Mo2 117.81(19) . .
Mo4 O9 Co1 155.7(2) . 2_665
Mo4 O10 Co1 157.7(2) . .
Mo1 O11 Mo4 109.37(17) 2_565 .
Mo1 O11 Mo3 111.31(17) 2_565 2_565
Mo4 O11 Mo3 103.32(15) . 2_565
Mo1 O12 Mo2 118.48(19) . .
Mo3 O13 Mo2 118.1(2) . .

loop_
_geom_bond_atom_site_label_1
_geom_bond_atom_site_label_2
_geom_bond_distance
_geom_bond_site_symmetry_2
Co1 N1 2.096(5) .
Co1 N4 2.110(5) 1_455
Co1 O9 2.110(4) 2_665
Co1 N7 2.113(6) 1_545
Co1 O1W 2.117(4) .
Co1 O10 2.159(4) .
Mo1 O4 1.686(4) .
Mo1 O12 1.739(4) .
Mo1 O2 1.950(4) 2_565
Mo1 O11 1.959(3) 2_565
Mo1 O5 2.131(4) .
Mo1 O5 2.386(4) 2_565
Mo1 Mo4 3.2113(7) 2_565
Mo2 O6 1.692(4) .
Mo2 O14 1.704(4) .
Mo2 O13 1.902(4) .
Mo2 O8 1.930(4) .
Mo2 O12 2.290(4) .
Mo2 O5 2.452(4) 2_565
Mo3 O1 1.691(4) .
Mo3 O3 1.694(4) .
Mo3 O13 1.897(4) .
Mo3 O2 2.000(4) .
Mo3 O11 2.344(4) 2_565
Mo3 O5 2.388(3) 2_565
Mo4 O10 1.709(3) .
Mo4 O9 1.717(4) .
Mo4 O8 1.871(4) .
Mo4 O11 1.977(4) .
Mo4 O5 2.287(3) 2_565
Mo4 O2 2.302(4) 2_565
Mo4 Mo1 3.2113(7) 2_565
C1 N7 1.302(8) .
C1 N8 1.310(9) .
C1 H1 0.9300 .
C2 N9 1.335(12) .
C2 N7 1.399(11) .
C2 N9A 1.58(3) .
C3 N8 1.470(8) .
C3 C4 1.502(8) .
C3 H3A 0.9700 .
C3 H3B 0.9700 .
C4 C6 1.399(7) 2_774
C4 C5 1.415(7) .
C5 C6 1.381(8) .
C5 C10 1.518(7) .
C6 C4 1.399(7) 2_774
C6 C7 1.521(7) .
C7 N5 1.471(7) .
C7 H7A 0.9700 .
C7 H7B 0.9700 .
C8 N6 1.305(9) .
C8 N4 1.380(9) .
C8 H8 0.9300 .
C9 N4 1.316(8) .
C9 N5 1.335(8) .
C9 H9 0.9300 .
C10 N2 1.461(7) .
C10 H10A 0.9700 .
C10 H10B 0.9700 .
C11 N1 1.308(7) .
C11 N2 1.345(7) .
C11 H11 0.9300 .
C12 N3 1.308(8) .
C12 N1 1.342(8) .
C12 H12 0.9300 .
N2 N3 1.357(7) .
N4 Co1 2.110(5) 1_655
N5 N6 1.367(7) .
N7 Co1 2.113(6) 1_565
N8 N9A 1.39(3) .
N8 N9 1.406(10) .
N9 N9A 0.96(3) .
O2 Mo1 1.950(4) 2_565
O2 Mo4 2.302(4) 2_565
O5 Mo4 2.287(3) 2_565
O5 Mo1 2.386(4) 2_565
O5 Mo3 2.388(3) 2_565
O5 Mo2 2.452(4) 2_565
O9 Co1 2.110(4) 2_665
O11 Mo1 1.959(3) 2_565
O11 Mo3 2.344(4) 2_565
O4W O4WA 0.95(2) .

loop_
_geom_torsion_atom_site_label_1
_geom_torsion_atom_site_label_2
_geom_torsion_atom_site_label_3
_geom_torsion_atom_site_label_4
_geom_torsion
_geom_torsion_site_symmetry_1
_geom_torsion_site_symmetry_4
N8 C3 C4 C6 -97.1(6) . 2_774
N8 C3 C4 C5 85.7(6) . .
C6 C4 C5 C6 -1.4(9) 2_774 .
C3 C4 C5 C6 175.9(5) . .
C6 C4 C5 C10 178.8(5) 2_774 .
C3 C4 C5 C10 -4.0(8) . .
C4 C5 C6 C4 1.4(9) . 2_774
C10 C5 C6 C4 -178.8(5) . 2_774
C4 C5 C6 C7 -177.9(5) . .
C10 C5 C6 C7 1.9(8) . .
C5 C6 C7 N5 -96.8(6) . .
C4 C6 C7 N5 83.9(6) 2_774 .
C6 C5 C10 N2 -78.6(7) . .
C4 C5 C10 N2 101.2(6) . .
N2 C11 N1 C12 -0.6(7) . .
N2 C11 N1 Co1 -178.9(4) . .
N3 C12 N1 C11 0.7(9) . .
N3 C12 N1 Co1 179.0(5) . .
N4 Co1 N1 C11 139.9(6) 1_455 .
O9 Co1 N1 C11 -37.8(6) 2_665 .
N7 Co1 N1 C11 -126.1(6) 1_545 .
O1W Co1 N1 C11 48.4(6) . .
N4 Co1 N1 C12 -38.0(6) 1_455 .
O9 Co1 N1 C12 144.4(6) 2_665 .
N7 Co1 N1 C12 56.0(6) 1_545 .
O1W Co1 N1 C12 -129.4(6) . .
N1 C11 N2 N3 0.4(7) . .
N1 C11 N2 C10 175.3(6) . .
C5 C10 N2 C11 158.0(6) . .
C5 C10 N2 N3 -27.7(8) . .
N1 C12 N3 N2 -0.4(9) . .
C11 N2 N3 C12 0.0(8) . .
C10 N2 N3 C12 -175.3(6) . .
N5 C9 N4 C8 -0.3(7) . .
N5 C9 N4 Co1 178.6(4) . 1_655
N6 C8 N4 C9 0.4(8) . .
N6 C8 N4 Co1 -178.6(5) . 1_655
N4 C9 N5 N6 0.0(8) . .
N4 C9 N5 C7 -175.3(5) . .
C6 C7 N5 C9 -151.0(6) . .
C6 C7 N5 N6 34.2(8) . .
N4 C8 N6 N5 -0.4(8) . .
C9 N5 N6 C8 0.2(8) . .
C7 N5 N6 C8 176.0(6) . .
N8 C1 N7 C2 4.2(9) . .
N8 C1 N7 Co1 174.1(5) . 1_565
N9 C2 N7 C1 1.8(11) . .
N9A C2 N7 C1 -34.2(15) . .
N9 C2 N7 Co1 -169.5(6) . 1_565
N9A C2 N7 Co1 154.5(13) . 1_565
N7 C1 N8 N9A 32.9(15) . .
N7 C1 N8 N9 -8.5(9) . .
N7 C1 N8 C3 -174.4(6) . .
C4 C3 N8 C1 -157.2(6) . .
C4 C3 N8 N9A -8.5(17) . .
C4 C3 N8 N9 38.2(8) . .
N7 C2 N9 N9A -74(2) . .
N7 C2 N9 N8 -6.3(11) . .
N9A C2 N9 N8 68(2) . .
C1 N8 N9 N9A 89(2) . .
C3 N8 N9 N9A -103(2) . .
C1 N8 N9 C2 8.5(10) . .
N9A N8 N9 C2 -81(2) . .
C3 N8 N9 C2 176.1(7) . .
C2 N9 N9A N8 104.1(11) . .
N8 N9 N9A C2 -104.1(11) . .
C1 N8 N9A N9 -102.5(18) . .
C3 N8 N9A N9 101.7(18) . .
C1 N8 N9A C2 -47.8(15) . .
N9 N8 N9A C2 54.8(15) . .
C3 N8 N9A C2 156.4(9) . .
N7 C2 N9A N9 116.9(19) . .
N9 C2 N9A N8 -66.5(18) . .
N7 C2 N9A N8 50.4(16) . .
O1 Mo3 O2 Mo1 178.56(19) . 2_565
O3 Mo3 O2 Mo1 70.9(2) . 2_565
O13 Mo3 O2 Mo1 -50.6(4) . 2_565
O11 Mo3 O2 Mo1 -97.01(17) 2_565 2_565
O5 Mo3 O2 Mo1 -21.28(15) 2_565 2_565
O1 Mo3 O2 Mo4 -62.72(19) . 2_565
O3 Mo3 O2 Mo4 -170.42(17) . 2_565
O13 Mo3 O2 Mo4 68.1(3) . 2_565
O11 Mo3 O2 Mo4 21.71(12) 2_565 2_565
O5 Mo3 O2 Mo4 97.44(14) 2_565 2_565
O4 Mo1 O5 Mo4 82.90(17) . 2_565
O12 Mo1 O5 Mo4 -95.7(4) . 2_565
O2 Mo1 O5 Mo4 -177.14(15) 2_565 2_565
O11 Mo1 O5 Mo4 -17.51(14) 2_565 2_565
O5 Mo1 O5 Mo4 -98.18(14) 2_565 2_565
O4 Mo1 O5 Mo1 -178.91(16) . 2_565
O12 Mo1 O5 Mo1 2.4(4) . 2_565
O2 Mo1 O5 Mo1 -78.95(15) 2_565 2_565
O11 Mo1 O5 Mo1 80.67(15) 2_565 2_565
O5 Mo1 O5 Mo1 0.0 2_565 2_565
Mo4 Mo1 O5 Mo1 98.18(14) 2_565 2_565
O4 Mo1 O5 Mo3 -81.91(16) . 2_565
O12 Mo1 O5 Mo3 99.4(4) . 2_565
O2 Mo1 O5 Mo3 18.05(13) 2_565 2_565
O11 Mo1 O5 Mo3 177.67(15) 2_565 2_565
O5 Mo1 O5 Mo3 97.00(15) 2_565 2_565
Mo4 Mo1 O5 Mo3 -164.81(18) 2_565 2_565
O4 Mo1 O5 Mo2 -6.2(6) . 2_565
O12 Mo1 O5 Mo2 175.2(5) . 2_565
O2 Mo1 O5 Mo2 93.8(6) 2_565 2_565
O11 Mo1 O5 Mo2 -106.6(6) 2_565 2_565
O5 Mo1 O5 Mo2 172.8(7) 2_565 2_565
Mo4 Mo1 O5 Mo2 -89.1(6) 2_565 2_565
O10 Mo4 O8 Mo2 179.2(2) . .
O9 Mo4 O8 Mo2 71.6(2) . .
O11 Mo4 O8 Mo2 -50.3(4) . .
O5 Mo4 O8 Mo2 -21.3(2) 2_565 .
O2 Mo4 O8 Mo2 -94.5(2) 2_565 .
Mo1 Mo4 O8 Mo2 -19.9(3) 2_565 .
O6 Mo2 O8 Mo4 -179.4(2) . .
O14 Mo2 O8 Mo4 -72.0(3) . .
O13 Mo2 O8 Mo4 47.2(4) . .
O12 Mo2 O8 Mo4 92.6(2) . .
O5 Mo2 O8 Mo4 20.25(19) 2_565 .
O10 Mo4 O9 Co1 -9.3(6) . 2_665
O8 Mo4 O9 Co1 92.3(6) . 2_665
O11 Mo4 O9 Co1 -115.3(6) . 2_665
O5 Mo4 O9 Co1 170.7(6) 2_565 2_665
O2 Mo4 O9 Co1 -155.8(4) 2_565 2_665
Mo1 Mo4 O9 Co1 -148.8(6) 2_565 2_665
O9 Mo4 O10 Co1 124.8(6) . .
O8 Mo4 O10 Co1 20.6(7) . .
O11 Mo4 O10 Co1 -134.4(6) . .
O5 Mo4 O10 Co1 -55.4(9) 2_565 .
O2 Mo4 O10 Co1 -63.5(6) 2_565 .
Mo1 Mo4 O10 Co1 -133.8(5) 2_565 .
N4 Co1 O10 Mo4 60.3(6) 1_455 .
O9 Co1 O10 Mo4 -121.8(6) 2_665 .
N7 Co1 O10 Mo4 -33.6(7) 1_545 .
O1W Co1 O10 Mo4 151.7(6) . .
O10 Mo4 O11 Mo1 179.37(18) . 2_565
O9 Mo4 O11 Mo1 -73.0(2) . 2_565
O8 Mo4 O11 Mo1 50.1(3) . 2_565
O5 Mo4 O11 Mo1 20.46(15) 2_565 2_565
O2 Mo4 O11 Mo1 96.90(18) 2_565 2_565
O10 Mo4 O11 Mo3 60.75(19) . 2_565
O9 Mo4 O11 Mo3 168.42(16) . 2_565
O8 Mo4 O11 Mo3 -68.6(3) . 2_565
O5 Mo4 O11 Mo3 -98.16(15) 2_565 2_565
O2 Mo4 O11 Mo3 -21.73(12) 2_565 2_565
Mo1 Mo4 O11 Mo3 -118.6(2) 2_565 2_565
O4 Mo1 O12 Mo2 -179.8(2) . .
O2 Mo1 O12 Mo2 76.6(2) 2_565 .
O11 Mo1 O12 Mo2 -75.4(2) 2_565 .
O5 Mo1 O12 Mo2 -1.2(5) . .
O5 Mo1 O12 Mo2 1.25(18) 2_565 .
Mo4 Mo1 O12 Mo2 -73.6(2) 2_565 .
O6 Mo2 O12 Mo1 -179.3(2) . .
O14 Mo2 O12 Mo1 -6.1(7) . .
O13 Mo2 O12 Mo1 77.1(2) . .
O8 Mo2 O12 Mo1 -77.5(2) . .
O5 Mo2 O12 Mo1 -1.28(18) 2_565 .
O1 Mo3 O13 Mo2 -179.1(2) . .
O3 Mo3 O13 Mo2 -70.1(3) . .
O2 Mo3 O13 Mo2 50.2(4) . .
O11 Mo3 O13 Mo2 93.7(2) 2_565 .
O5 Mo3 O13 Mo2 21.6(2) 2_565 .
O6 Mo2 O13 Mo3 179.2(2) . .
O14 Mo2 O13 Mo3 70.9(3) . .
O8 Mo2 O13 Mo3 -47.7(4) . .
O12 Mo2 O13 Mo3 -92.9(2) . .
O5 Mo2 O13 Mo3 -21.2(2) 2_565 .
